data_1525699
loop_
_publ_author_name
'Bordallo, H.N.'
'Henning, R.W.'
'Sosman, L.P.'
'Hanif, K.M.'
'da Fonseca, R.J.M.'
'Dias Tavares, A.jr.'
'Strouse, G.F.'

_publ_section_title
;
 Structural and vibrational study of chromium doped elpasolite crystals
 Cs2 Na Al F6
;
_journal_name_full 'Journal of Chemical Physics'
_journal_page_first 4300
_journal_page_last 4305
_journal_volume 115
_journal_year 2001
_chemical_formula_sum 'Al Cs2 F6 Na'
_chemical_name_systematic 'Cs2 Na (Al F6)'
_space_group_IT_number 166
_symmetry_space_group_name_Hall '-R 3 2"'
_symmetry_space_group_name_H-M 'R -3 m :H'
_cell_angle_alpha 90
_cell_angle_beta 90
_cell_angle_gamma 120
_cell_formula_units_Z 6
_cell_length_a 6.1811
_cell_length_b 6.1811
_cell_length_c 29.845
_cell_volume 987.492
_citation_journal_id_ASTM JCPSA6
_cod_data_source_file Bordallo_JCPSA6_2001_1366.cif
_cod_data_source_block Al1Cs2F6Na1
_cod_original_cell_volume 987.4923
_cod_original_formula_sum 'Al1 Cs2 F6 Na1'
_cod_database_code 1525699

loop_
_symmetry_equiv_pos_as_xyz
x,y,z
-y,x-y,z
-x+y,-x,z
y,x,-z
-x,-x+y,-z
x-y,-y,-z
-x,-y,-z
y,-x+y,-z
x-y,x,-z
-y,-x,z
x,x-y,z
-x+y,y,z
x+2/3,y+1/3,z+1/3
-y+2/3,x-y+1/3,z+1/3
-x+y+2/3,-x+1/3,z+1/3
y+2/3,x+1/3,-z+1/3
-x+2/3,-x+y+1/3,-z+1/3
x-y+2/3,-y+1/3,-z+1/3
-x+2/3,-y+1/3,-z+1/3
y+2/3,-x+y+1/3,-z+1/3
x-y+2/3,x+1/3,-z+1/3
-y+2/3,-x+1/3,z+1/3
x+2/3,x-y+1/3,z+1/3
-x+y+2/3,y+1/3,z+1/3
x+1/3,y+2/3,z+2/3
-y+1/3,x-y+2/3,z+2/3
-x+y+1/3,-x+2/3,z+2/3
y+1/3,x+2/3,-z+2/3
-x+1/3,-x+y+2/3,-z+2/3
x-y+1/3,-y+2/3,-z+2/3
-x+1/3,-y+2/3,-z+2/3
y+1/3,-x+y+2/3,-z+2/3
x-y+1/3,x+2/3,-z+2/3
-y+1/3,-x+2/3,z+2/3
x+1/3,x-y+2/3,z+2/3
-x+y+1/3,y+2/3,z+2/3

loop_
_atom_site_label
_atom_site_type_symbol
_atom_site_fract_x
_atom_site_fract_y
_atom_site_fract_z
_atom_site_occupancy
_atom_site_U_iso_or_equiv
Cs1 Cs+1 0 0 0.78 1 0.0
F1 F-1 0.136 0.864 0.9638 1 0.0
Na1 Na+1 0 0 0.0982 1 0.0
Al2 Al+3 0 0 0.5 1 0.0
F2 F-1 0.1941 0.8059 0.1317 1 0.0
Al1 Al+3 0 0 0 1 0.0
Cs2 Cs+1 0 0 0.62818 1 0.0
